data_2210167
loop_
_publ_author_name
'Chakraborty, Santu'
'Maiti, Swarupananda'
'Ghosh, Rina'
'Mukherjee, Alok. K.'

_publ_section_title
;
 <i>syn</i>-<i>N</i>-[2-Benzoyl-1-(4-methylphenyl)propyl]acetamide:
 supramolecular structure formed by N---H&#x00B7;&#x00B7;&#x00B7;O,
 C---H&#x00B7;&#x00B7;&#x00B7;O and
 C---H&#x00B7;&#x00B7;&#x00B7;\p(arene) hydrogen bonds
;
_journal_issue 9
_journal_name_full 'Acta Crystallographica Section E'
_journal_page_first o4092
_journal_page_last o4094
_journal_paper_doi 10.1107/S1600536806033381
_journal_volume 62
_journal_year 2006
_chemical_formula_moiety 'C19 H21 N O2'
_chemical_formula_sum 'C19 H21 N O2'
_chemical_formula_weight 295.37
_chemical_melting_point 392.0(10)
_chemical_name_systematic
;
syn-N-[2-Methyl-1-(4-methyl-phenyl)-3-oxo-3-phenyl-propyl]-acetamide
;
_space_group_IT_number 14
_symmetry_cell_setting monoclinic
_symmetry_space_group_name_Hall '-P 2ybc'
_symmetry_space_group_name_H-M 'P 1 21/c 1'
_atom_sites_solution_hydrogens geom
_atom_sites_solution_primary direct
_atom_sites_solution_secondary difmap
_cell_angle_alpha 90.00
_cell_angle_beta 111.444(2)
_cell_angle_gamma 90.00
_cell_formula_units_Z 8
_cell_length_a 18.3820(18)
_cell_length_b 11.7845(12)
_cell_length_c 16.4961(16)
_cell_measurement_reflns_used 1457
_cell_measurement_temperature 153(2)
_cell_measurement_theta_max 20.31
_cell_measurement_theta_min 2.18
_cell_volume 3326.1(6)
_computing_cell_refinement 'SAINT (Bruker, 1998)'
_computing_data_collection 'SMART (Bruker, 1998)'
_computing_data_reduction SAINT
_computing_molecular_graphics 'ORTEP3 for Windows (Farrugia, 1997) and CAMERON (Watkin <i>et al.</i>,  1993)'
_computing_publication_material 'SHELXL97, PARST95 (Nardelli, 1995) and PLATON (Spek, 2003)'
_computing_structure_refinement 'SHELXL97 (Sheldrick, 1997)'
_computing_structure_solution 'SHELXS97 (Sheldrick, 1997)'
_diffrn_ambient_temperature 153(2)
_diffrn_measured_fraction_theta_full 0.999
_diffrn_measured_fraction_theta_max 0.999
_diffrn_measurement_device_type 'Bruker SMART CCD area-detector'
_diffrn_measurement_method '\f and \w scans'
_diffrn_radiation_monochromator graphite
_diffrn_radiation_source 'fine-focus sealed tube'
_diffrn_radiation_type MoK\a
_diffrn_radiation_wavelength 0.71073
_diffrn_reflns_av_R_equivalents 0.0632
_diffrn_reflns_av_sigmaI/netI 0.0781
_diffrn_reflns_limit_h_max 13
_diffrn_reflns_limit_h_min -21
_diffrn_reflns_limit_k_max 12
_diffrn_reflns_limit_k_min -14
_diffrn_reflns_limit_l_max 19
_diffrn_reflns_limit_l_min -19
_diffrn_reflns_number 17160
_diffrn_reflns_theta_full 25.00
_diffrn_reflns_theta_max 25.00
_diffrn_reflns_theta_min 2.10
_diffrn_standards_number 0
_exptl_absorpt_coefficient_mu 0.076
_exptl_absorpt_correction_T_max 0.9924
_exptl_absorpt_correction_T_min 0.9841
_exptl_absorpt_correction_type multi-scan
_exptl_absorpt_process_details '(SADABS; Sheldrick, 1996)'
_exptl_crystal_colour colourless
_exptl_crystal_density_diffrn 1.180
_exptl_crystal_density_method 'not measured'
_exptl_crystal_description Block
_exptl_crystal_F_000 1264
_exptl_crystal_size_max 0.35
_exptl_crystal_size_mid 0.12
_exptl_crystal_size_min 0.10
_refine_diff_density_max 0.333
_refine_diff_density_min -0.261
_refine_ls_extinction_method none
_refine_ls_goodness_of_fit_ref 1.037
_refine_ls_hydrogen_treatment constr
_refine_ls_matrix_type full
_refine_ls_number_parameters 398
_refine_ls_number_reflns 5844
_refine_ls_number_restraints 0
_refine_ls_restrained_S_all 1.037
_refine_ls_R_factor_all 0.0904
_refine_ls_R_factor_gt 0.0582
_refine_ls_shift/su_max 0.001
_refine_ls_shift/su_mean <0.001
_refine_ls_structure_factor_coef Fsqd
_refine_ls_weighting_details 'calc w=1/[\s^2^(Fo^2^)+(0.0490P)^2^+0.9710P] where P=(Fo^2^+2Fc^2^)/3'
_refine_ls_weighting_scheme calc
_refine_ls_wR_factor_gt 0.1239
_refine_ls_wR_factor_ref 0.1369
_reflns_number_gt 4060
_reflns_number_total 5844
_reflns_threshold_expression 'I > 2\s(I)'
_cod_data_source_file ci2140.cif
_cod_data_source_block I
_cod_depositor_comments
;
The following automatic conversions were performed:
'_symmetry_cell_setting' value 'Monoclinic' changed to 'monoclinic'
according to '/home/saulius/struct/CIF-dictionaries/cif_core.dic'
dictionary named 'cif_core.dic' version 2.4.1 from 2010-06-29.

Automatic conversion script
Id: cif_fix_enum 1527 2010-12-29 10:47:43Z saulius 

The following automatic conversions were performed:

'_symmetry_cell_setting' value 'Monoclinic' changed to 'monoclinic'
according to /home/saulius/struct/CIF-dictionaries/cif_core.dic
dictionary named 'cif_core.dic' version 2.4.1 from 2010-06-29.

Automatic conversion script
Id: cif_fix_values 1715 2011-07-08 13:25:40Z adriana 
;
_cod_original_sg_symbol_H-M 'P 21/c'
_cod_database_code 2210167
_cod_database_fobs_code 2210167

loop_
_symmetry_equiv_pos_as_xyz
'x, y, z'
'-x, y+1/2, -z+1/2'
'-x, -y, -z'
'x, -y-1/2, z-1/2'

loop_
_atom_site_type_symbol
_atom_site_label
_atom_site_fract_x
_atom_site_fract_y
_atom_site_fract_z
_atom_site_U_iso_or_equiv
_atom_site_adp_type
_atom_site_calc_flag
_atom_site_refinement_flags
_atom_site_occupancy
O O1 0.92272(10) 0.29281(14) 0.75960(11) 0.0284(4) Uani d . 1
O O2 0.89252(10) 0.55527(14) 0.51629(10) 0.0245(4) Uani d . 1
O O3 0.59270(10) 0.46821(15) 0.20451(12) 0.0346(5) Uani d . 1
O O4 0.82350(10) 0.70969(16) 0.22105(11) 0.0331(5) Uani d . 1
N N1 0.86134(11) 0.61008(16) 0.63124(12) 0.0184(5) Uani d . 1
H H1A 0.8524 0.6672 0.6588 0.022 Uiso calc R 1
N N2 0.82371(11) 0.59357(16) 0.32983(12) 0.0208(5) Uani d . 1
H H2A 0.8523 0.5585 0.3763 0.025 Uiso calc R 1
C C1 0.89244(13) 0.3571(2) 0.87911(15) 0.0196(6) Uani d . 1
C C2 0.86978(14) 0.4449(2) 0.92152(16) 0.0257(6) Uani d . 1
H H2 0.8640 0.5181 0.8990 0.031 Uiso calc R 1
C C3 0.85588(15) 0.4229(2) 0.99721(16) 0.0290(6) Uani d . 1
H H3 0.8406 0.4816 1.0252 0.035 Uiso calc R 1
C C4 0.86454(15) 0.3149(2) 1.03111(16) 0.0298(7) Uani d . 1
H H4 0.8559 0.3009 1.0823 0.036 Uiso calc R 1
C C5 0.88608(14) 0.2271(2) 0.98907(16) 0.0278(6) Uani d . 1
H H5 0.8912 0.1539 1.0115 0.033 Uiso calc R 1
C C6 0.90010(13) 0.2483(2) 0.91357(16) 0.0236(6) Uani d . 1
H H6 0.9148 0.1891 0.8856 0.028 Uiso calc R 1
C C7 0.90873(13) 0.3745(2) 0.79742(15) 0.0201(6) Uani d . 1
C C8 0.91163(13) 0.4925(2) 0.76189(15) 0.0197(6) Uani d . 1
H H8 0.8927 0.5470 0.7945 0.024 Uiso calc R 1
C C9 0.99618(14) 0.5212(2) 0.77561(16) 0.0267(6) Uani d . 1
H H9A 0.9988 0.5969 0.7554 0.032 Uiso calc R 1
H H9B 1.0153 0.4686 0.7436 0.032 Uiso calc R 1
H H9C 1.0276 0.5161 0.8365 0.032 Uiso calc R 1
C C10 0.85753(13) 0.49703(19) 0.66543(14) 0.0177(5) Uani d . 1
H H10 0.8774 0.4429 0.6334 0.021 Uiso calc R 1
C C11 0.77339(14) 0.4650(2) 0.65028(15) 0.0195(6) Uani d . 1
C C12 0.73356(14) 0.5158(2) 0.69802(16) 0.0262(6) Uani d . 1
H H12 0.7594 0.5677 0.7415 0.031 Uiso calc R 1
C C13 0.65607(15) 0.4902(2) 0.68167(16) 0.0294(6) Uani d . 1
H H13 0.6308 0.5254 0.7145 0.035 Uiso calc R 1
C C14 0.61508(15) 0.4132(2) 0.61753(17) 0.0282(6) Uani d . 1
C C15 0.65518(15) 0.3625(2) 0.57051(16) 0.0264(6) Uani d . 1
H H15 0.6293 0.3106 0.5271 0.032 Uiso calc R 1
C C16 0.73307(14) 0.3874(2) 0.58670(15) 0.0219(6) Uani d . 1
H H16 0.7585 0.3514 0.5544 0.026 Uiso calc R 1
C C17 0.53060(16) 0.3865(3) 0.59915(19) 0.0427(8) Uani d . 1
H H17A 0.5074 0.4474 0.6199 0.051 Uiso calc R 1
H H17B 0.5269 0.3175 0.6283 0.051 Uiso calc R 1
H H17C 0.5036 0.3777 0.5375 0.051 Uiso calc R 1
C C18 0.87772(13) 0.6312(2) 0.56014(15) 0.0194(5) Uani d . 1
C C19 0.87637(14) 0.7538(2) 0.53587(16) 0.0237(6) Uani d . 1
H H19A 0.8358 0.7662 0.4801 0.028 Uiso calc R 1
H H19B 0.9259 0.7744 0.5330 0.028 Uiso calc R 1
H H19C 0.8665 0.7996 0.5789 0.028 Uiso calc R 1
C C20 0.61483(14) 0.3157(2) 0.30375(16) 0.0242(6) Uani d . 1
C C25 0.53540(15) 0.3028(2) 0.28765(17) 0.0324(7) Uani d . 1
H H25 0.4998 0.3552 0.2527 0.039 Uiso calc R 1
C C24 0.50918(16) 0.2128(3) 0.32327(19) 0.0393(7) Uani d . 1
H H24 0.4561 0.2048 0.3121 0.047 Uiso calc R 1
C C23 0.56162(16) 0.1347(2) 0.37538(18) 0.0340(7) Uani d . 1
H H23 0.5437 0.0740 0.3990 0.041 Uiso calc R 1
C C22 0.64029(16) 0.1468(2) 0.39237(18) 0.0315(7) Uani d . 1
H H22 0.6756 0.0947 0.4281 0.038 Uiso calc R 1
C C21 0.66707(15) 0.2362(2) 0.35645(16) 0.0260(6) Uani d . 1
H H21 0.7202 0.2433 0.3675 0.031 Uiso calc R 1
C C26 0.64032(15) 0.4132(2) 0.26224(16) 0.0241(6) Uani d . 1
C C27 0.72715(14) 0.4412(2) 0.29046(16) 0.0215(6) Uani d . 1
H H27 0.7549 0.4090 0.3484 0.026 Uiso calc R 1
C C28 0.75770(15) 0.3859(2) 0.22520(16) 0.0307(7) Uani d . 1
H H28A 0.7520 0.3050 0.2267 0.037 Uiso calc R 1
H H28B 0.8119 0.4045 0.2403 0.037 Uiso calc R 1
H H28C 0.7284 0.4135 0.1677 0.037 Uiso calc R 1
C C29 0.73956(13) 0.5696(2) 0.29407(15) 0.0198(6) Uani d . 1
H H29 0.7181 0.5991 0.2344 0.024 Uiso calc R 1
C C30 0.70310(13) 0.6356(2) 0.34910(14) 0.0186(5) Uani d . 1
C C31 0.68545(14) 0.7496(2) 0.33124(15) 0.0225(6) Uani d . 1
H H31 0.6906 0.7821 0.2823 0.027 Uiso calc R 1
C C32 0.66027(14) 0.8155(2) 0.38530(16) 0.0258(6) Uani d . 1
H H32 0.6489 0.8917 0.3719 0.031 Uiso calc R 1
C C33 0.65165(14) 0.7704(2) 0.45909(16) 0.0242(6) Uani d . 1
C C34 0.66784(14) 0.6560(2) 0.47525(16) 0.0248(6) Uani d . 1
H H34 0.6615 0.6230 0.5235 0.030 Uiso calc R 1
C C35 0.69305(13) 0.5896(2) 0.42168(15) 0.0212(6) Uani d . 1
H H35 0.7034 0.5131 0.4344 0.025 Uiso calc R 1
C C36 0.62573(17) 0.8425(3) 0.51910(18) 0.0391(7) Uani d . 1
H H36A 0.6481 0.9169 0.5234 0.047 Uiso calc R 1
H H36B 0.6429 0.8082 0.5758 0.047 Uiso calc R 1
H H36C 0.5698 0.8482 0.4963 0.047 Uiso calc R 1
C C37 0.85815(15) 0.6673(2) 0.29361(16) 0.0223(6) Uani d . 1
C C38 0.94058(14) 0.6983(2) 0.34834(17) 0.0278(6) Uani d . 1
H H38A 0.9620 0.6420 0.3928 0.033 Uiso calc R 1
H H38B 0.9412 0.7709 0.3749 0.033 Uiso calc R 1
H H38C 0.9714 0.7018 0.3123 0.033 Uiso calc R 1

loop_
_atom_site_aniso_label
_atom_site_aniso_U_11
_atom_site_aniso_U_22
_atom_site_aniso_U_33
_atom_site_aniso_U_12
_atom_site_aniso_U_13
_atom_site_aniso_U_23
O1 0.0350(11) 0.0204(10) 0.0336(10) 0.0032(8) 0.0169(9) 0.0018(8)
O2 0.0315(11) 0.0235(10) 0.0225(9) 0.0019(8) 0.0145(8) -0.0028(8)
O3 0.0244(11) 0.0314(11) 0.0387(11) 0.0025(8) 0.0004(9) 0.0072(9)
O4 0.0361(12) 0.0369(12) 0.0273(11) -0.0036(9) 0.0130(9) 0.0119(9)
N1 0.0252(12) 0.0162(11) 0.0178(11) 0.0010(8) 0.0126(9) -0.0016(9)
N2 0.0220(12) 0.0208(12) 0.0197(11) 0.0009(9) 0.0077(9) 0.0047(9)
C1 0.0155(13) 0.0206(14) 0.0205(13) -0.0017(10) 0.0040(11) 0.0005(11)
C2 0.0312(16) 0.0232(15) 0.0233(14) -0.0037(11) 0.0105(12) 0.0026(12)
C3 0.0353(17) 0.0273(16) 0.0256(15) -0.0071(12) 0.0123(13) -0.0052(12)
C4 0.0328(17) 0.0340(17) 0.0217(14) -0.0158(12) 0.0089(12) -0.0010(12)
C5 0.0267(15) 0.0234(15) 0.0270(15) -0.0101(11) 0.0025(12) 0.0058(12)
C6 0.0185(14) 0.0224(15) 0.0263(14) -0.0026(10) 0.0041(11) 0.0011(11)
C7 0.0153(13) 0.0191(14) 0.0232(13) 0.0015(10) 0.0038(11) -0.0026(11)
C8 0.0202(14) 0.0170(13) 0.0212(13) -0.0010(10) 0.0068(11) -0.0008(10)
C9 0.0246(15) 0.0223(15) 0.0292(15) -0.0018(11) 0.0051(12) 0.0002(11)
C10 0.0229(14) 0.0136(13) 0.0184(13) -0.0004(10) 0.0097(11) -0.0024(10)
C11 0.0240(14) 0.0171(13) 0.0180(13) 0.0028(10) 0.0084(11) 0.0057(10)
C12 0.0229(15) 0.0343(16) 0.0213(14) -0.0023(12) 0.0077(11) -0.0063(12)
C13 0.0247(16) 0.0420(18) 0.0254(14) -0.0014(12) 0.0137(12) -0.0018(13)
C14 0.0216(15) 0.0319(17) 0.0302(15) -0.0012(12) 0.0084(12) 0.0078(12)
C15 0.0261(16) 0.0210(15) 0.0276(15) -0.0031(11) 0.0043(12) -0.0006(12)
C16 0.0269(15) 0.0181(14) 0.0220(13) 0.0027(11) 0.0105(11) 0.0014(11)
C17 0.0301(18) 0.053(2) 0.0452(19) -0.0069(14) 0.0141(14) 0.0032(16)
C18 0.0156(13) 0.0216(14) 0.0197(13) -0.0011(10) 0.0049(11) -0.0010(11)
C19 0.0261(15) 0.0235(14) 0.0230(14) -0.0011(11) 0.0106(11) 0.0001(11)
C20 0.0217(15) 0.0219(15) 0.0262(14) -0.0024(11) 0.0054(11) -0.0054(11)
C25 0.0203(16) 0.0345(17) 0.0369(16) 0.0025(12) 0.0038(12) 0.0026(13)
C24 0.0216(16) 0.048(2) 0.0469(18) -0.0104(13) 0.0104(14) 0.0032(15)
C23 0.0309(17) 0.0303(17) 0.0394(17) -0.0119(13) 0.0113(13) -0.0002(13)
C22 0.0300(17) 0.0201(15) 0.0402(17) -0.0031(12) 0.0077(13) -0.0020(13)
C21 0.0210(14) 0.0211(15) 0.0342(15) -0.0039(11) 0.0080(12) -0.0035(12)
C26 0.0228(15) 0.0202(14) 0.0246(14) 0.0021(11) 0.0031(12) -0.0056(11)
C27 0.0194(14) 0.0210(14) 0.0227(13) 0.0032(10) 0.0058(11) 0.0038(11)
C28 0.0282(16) 0.0306(16) 0.0306(15) 0.0052(12) 0.0078(12) -0.0016(13)
C29 0.0185(14) 0.0208(14) 0.0181(13) -0.0013(10) 0.0045(11) 0.0049(11)
C30 0.0114(13) 0.0240(14) 0.0175(13) -0.0029(10) 0.0016(10) 0.0004(11)
C31 0.0254(15) 0.0196(14) 0.0220(13) -0.0021(11) 0.0080(11) 0.0053(11)
C32 0.0264(15) 0.0161(14) 0.0316(15) 0.0027(11) 0.0066(12) -0.0004(11)
C33 0.0197(14) 0.0290(15) 0.0229(14) 0.0006(11) 0.0065(11) -0.0026(12)
C34 0.0213(15) 0.0314(16) 0.0218(14) 0.0016(11) 0.0079(11) 0.0048(12)
C35 0.0181(14) 0.0186(14) 0.0260(14) 0.0009(10) 0.0069(11) 0.0046(11)
C36 0.0430(19) 0.0395(18) 0.0377(17) 0.0049(14) 0.0184(15) -0.0031(14)
C37 0.0288(15) 0.0184(14) 0.0257(14) 0.0007(11) 0.0172(12) 0.0014(11)
C38 0.0279(16) 0.0264(16) 0.0347(15) -0.0071(12) 0.0180(13) -0.0004(12)

loop_
_atom_type_symbol
_atom_type_description
_atom_type_scat_dispersion_real
_atom_type_scat_dispersion_imag
_atom_type_scat_source
C C 0.0033 0.0016 'International Tables Vol C Tables 4.2.6.8 and 6.1.1.4'
H H 0.0000 0.0000 'International Tables Vol C Tables 4.2.6.8 and 6.1.1.4'
N N 0.0061 0.0033 'International Tables Vol C Tables 4.2.6.8 and 6.1.1.4'
O O 0.0106 0.0060 'International Tables Vol C Tables 4.2.6.8 and 6.1.1.4'

loop_
_geom_angle_atom_site_label_1
_geom_angle_atom_site_label_2
_geom_angle_atom_site_label_3
_geom_angle_site_symmetry_1
_geom_angle
C18 N1 C10 . 124.58(19)
C18 N1 H1A . 117.7
C10 N1 H1A . 117.7
C37 N2 C29 . 123.2(2)
C37 N2 H2A . 118.4
C29 N2 H2A . 118.4
C6 C1 C2 . 118.9(2)
C6 C1 C7 . 118.1(2)
C2 C1 C7 . 123.0(2)
C3 C2 C1 . 120.0(2)
C3 C2 H2 . 120.0
C1 C2 H2 . 120.0
C4 C3 C2 . 120.4(3)
C4 C3 H3 . 119.8
C2 C3 H3 . 119.8
C3 C4 C5 . 120.0(2)
C3 C4 H4 . 120.0
C5 C4 H4 . 120.0
C4 C5 C6 . 119.9(2)
C4 C5 H5 . 120.0
C6 C5 H5 . 120.0
C5 C6 C1 . 120.7(2)
C5 C6 H6 . 119.6
C1 C6 H6 . 119.6
O1 C7 C1 . 119.9(2)
O1 C7 C8 . 118.7(2)
C1 C7 C8 . 121.3(2)
C7 C8 C9 . 108.89(19)
C7 C8 C10 . 109.32(19)
C9 C8 C10 . 112.59(19)
C7 C8 H8 . 108.7
C9 C8 H8 . 108.7
C10 C8 H8 . 108.7
C8 C9 H9A . 109.5
C8 C9 H9B . 109.5
H9A C9 H9B . 109.5
C8 C9 H9C . 109.5
H9A C9 H9C . 109.5
H9B C9 H9C . 109.5
N1 C10 C11 . 110.65(18)
N1 C10 C8 . 109.12(18)
C11 C10 C8 . 113.27(19)
N1 C10 H10 . 107.9
C11 C10 H10 . 107.9
C8 C10 H10 . 107.9
C16 C11 C12 . 117.8(2)
C16 C11 C10 . 121.2(2)
C12 C11 C10 . 120.9(2)
C13 C12 C11 . 120.9(2)
C13 C12 H12 . 119.6
C11 C12 H12 . 119.6
C12 C13 C14 . 121.7(2)
C12 C13 H13 . 119.2
C14 C13 H13 . 119.2
C15 C14 C13 . 117.2(2)
C15 C14 C17 . 121.2(3)
C13 C14 C17 . 121.6(2)
C14 C15 C16 . 121.6(2)
C14 C15 H15 . 119.2
C16 C15 H15 . 119.2
C11 C16 C15 . 120.9(2)
C11 C16 H16 . 119.5
C15 C16 H16 . 119.5
C14 C17 H17A . 109.5
C14 C17 H17B . 109.5
H17A C17 H17B . 109.5
C14 C17 H17C . 109.5
H17A C17 H17C . 109.5
H17B C17 H17C . 109.5
O2 C18 N1 1 123.0(2)
O2 C18 N1 . 123.0(2)
O2 C18 C19 1 121.7(2)
O2 C18 C19 . 121.7(2)
N1 C18 C19 . 115.3(2)
C18 C19 H19A . 109.5
C18 C19 H19B . 109.5
H19A C19 H19B . 109.5
C18 C19 H19C . 109.5
H19A C19 H19C . 109.5
H19B C19 H19C . 109.5
C25 C20 C21 . 118.7(2)
C25 C20 C26 . 118.5(2)
C21 C20 C26 . 122.7(2)
C24 C25 C20 . 120.4(3)
C24 C25 H25 . 119.8
C20 C25 H25 . 119.8
C25 C24 C23 . 120.2(3)
C25 C24 H24 . 119.9
C23 C24 H24 . 119.9
C22 C23 C24 . 120.0(3)
C22 C23 H23 . 120.0
C24 C23 H23 . 120.0
C23 C22 C21 . 120.2(3)
C23 C22 H22 . 119.9
C21 C22 H22 . 119.9
C22 C21 C20 . 120.4(2)
C22 C21 H21 . 119.8
C20 C21 H21 . 119.8
O3 C26 C20 . 120.7(2)
O3 C26 C27 . 119.7(2)
C20 C26 C27 . 119.6(2)
C26 C27 C29 . 110.51(19)
C26 C27 C28 . 107.8(2)
C29 C27 C28 . 111.2(2)
C26 C27 H27 . 109.1
C29 C27 H27 . 109.1
C28 C27 H27 . 109.1
C27 C28 H28A . 109.5
C27 C28 H28B . 109.5
H28A C28 H28B . 109.5
C27 C28 H28C . 109.5
H28A C28 H28C . 109.5
H28B C28 H28C . 109.5
N2 C29 C30 . 106.90(18)
N2 C29 C27 . 109.07(18)
C30 C29 C27 . 115.91(19)
N2 C29 H29 . 108.2
C30 C29 H29 . 108.2
C27 C29 H29 . 108.2
C35 C30 C31 . 117.8(2)
C35 C30 C29 . 122.8(2)
C31 C30 C29 . 119.2(2)
C32 C31 C30 . 120.9(2)
C32 C31 H31 . 119.5
C30 C31 H31 . 119.5
C31 C32 C33 . 121.5(2)
C31 C32 H32 . 119.3
C33 C32 H32 . 119.3
C34 C33 C32 . 117.1(2)
C34 C33 C36 . 121.3(2)
C32 C33 C36 . 121.7(2)
C35 C34 C33 . 121.8(2)
C35 C34 H34 . 119.1
C33 C34 H34 . 119.1
C34 C35 C30 . 120.9(2)
C34 C35 H35 . 119.6
C30 C35 H35 . 119.6
C33 C36 H36A . 109.5
C33 C36 H36B . 109.5
H36A C36 H36B . 109.5
C33 C36 H36C . 109.5
H36A C36 H36C . 109.5
H36B C36 H36C . 109.5
O4 C37 N2 . 122.3(2)
O4 C37 C38 . 122.3(2)
N2 C37 C38 . 115.4(2)
C37 C38 H38A . 109.5
C37 C38 H38B . 109.5
H38A C38 H38B . 109.5
C37 C38 H38C . 109.5
H38A C38 H38C . 109.5
H38B C38 H38C . 109.5

loop_
_geom_bond_atom_site_label_1
_geom_bond_atom_site_label_2
_geom_bond_site_symmetry_2
_geom_bond_distance
_geom_bond_publ_flag
O1 C7 . 1.224(3) yes
O2 C18 . 1.242(3) yes
O3 C26 . 1.218(3) yes
O4 C37 . 1.237(3) yes
N1 C18 . 1.337(3) yes
N1 C10 . 1.458(3) yes
N1 H1A . 0.86 ?
N2 C37 . 1.338(3) yes
N2 C29 . 1.468(3) yes
N2 H2A . 0.86 ?
C1 C6 . 1.388(3) ?
C1 C2 . 1.395(3) ?
C1 C7 . 1.498(3) yes
C2 C3 . 1.387(3) ?
C2 H2 . 0.93 ?
C3 C4 . 1.376(4) ?
C3 H3 . 0.93 ?
C4 C5 . 1.381(4) ?
C4 H4 . 0.93 ?
C5 C6 . 1.384(3) ?
C5 H5 . 0.93 ?
C6 H6 . 0.93 ?
C7 C8 . 1.517(3) yes
C8 C9 . 1.525(3) yes
C8 C10 . 1.538(3) yes
C8 H8 . 0.98 ?
C9 H9A . 0.96 ?
C9 H9B . 0.96 ?
C9 H9C . 0.96 ?
C10 C11 . 1.521(3) yes
C10 H10 . 0.98 ?
C11 C16 . 1.385(3) ?
C11 C12 . 1.391(3) ?
C12 C13 . 1.383(3) ?
C12 H12 . 0.93 ?
C13 C14 . 1.388(4) ?
C13 H13 . 0.93 ?
C14 C15 . 1.386(4) ?
C14 C17 . 1.503(4) ?
C15 C16 . 1.388(3) ?
C15 H15 . 0.93 ?
C16 H16 . 0.93 ?
C17 H17A . 0.96 ?
C17 H17B . 0.96 ?
C17 H17C . 0.96 ?
C18 O2 1 1.242(3) ?
C18 C19 . 1.497(3) yes
C19 H19A . 0.96 ?
C19 H19B . 0.96 ?
C19 H19C . 0.96 ?
C20 C25 . 1.393(3) ?
C20 C21 . 1.395(3) ?
C20 C26 . 1.498(3) yes
C25 C24 . 1.382(4) ?
C25 H25 . 0.93 ?
C24 C23 . 1.382(4) ?
C24 H24 . 0.93 ?
C23 C22 . 1.376(4) ?
C23 H23 . 0.93 ?
C22 C21 . 1.385(4) ?
C22 H22 . 0.93 ?
C21 H21 . 0.93 ?
C26 C27 . 1.526(3) yes
C27 C29 . 1.528(3) yes
C27 C28 . 1.530(3) yes
C27 H27 . 0.98 ?
C28 H28A . 0.96 ?
C28 H28B . 0.96 ?
C28 H28C . 0.96 ?
C29 C30 . 1.524(3) yes
C29 H29 . 0.98 ?
C30 C35 . 1.387(3) ?
C30 C31 . 1.388(3) ?
C31 C32 . 1.384(3) ?
C31 H31 . 0.93 ?
C32 C33 . 1.389(3) ?
C32 H32 . 0.93 ?
C33 C34 . 1.386(3) ?
C33 C36 . 1.507(3) ?
C34 C35 . 1.381(3) ?
C34 H34 . 0.93 ?
C35 H35 . 0.93 ?
C36 H36A . 0.96 ?
C36 H36B . 0.96 ?
C36 H36C . 0.96 ?
C37 C38 . 1.498(3) yes
C38 H38A . 0.96 ?
C38 H38B . 0.96 ?
C38 H38C . 0.96 ?

loop_
_geom_hbond_atom_site_label_D
_geom_hbond_atom_site_label_H
_geom_hbond_atom_site_label_A
_geom_hbond_site_symmetry_A
_geom_hbond_distance_DH
_geom_hbond_distance_HA
_geom_hbond_distance_DA
_geom_hbond_angle_DHA
N2 H2A O2 1 0.86 2.15 2.902(3) 145
N1 H1A O4 4_576 0.86 1.96 2.818(3) 175
C5 H5 O2 4_566 0.93 2.47 3.354(3) 160
C34 H34 Cg1 4_576 0.93 2.75 3.564(3) 146

loop_
_geom_torsion_atom_site_label_1
_geom_torsion_atom_site_label_2
_geom_torsion_atom_site_label_3
_geom_torsion_atom_site_label_4
_geom_torsion_site_symmetry_1
_geom_torsion_site_symmetry_4
_geom_torsion
_geom_torsion_publ_flag
C6 C1 C2 C3 . . 0.5(4) ?
C7 C1 C2 C3 . . -179.7(2) ?
C1 C2 C3 C4 . . 0.2(4) ?
C2 C3 C4 C5 . . -1.0(4) ?
C3 C4 C5 C6 . . 1.0(4) ?
C4 C5 C6 C1 . . -0.3(4) ?
C2 C1 C6 C5 . . -0.5(3) ?
C7 C1 C6 C5 . . 179.8(2) ?
C6 C1 C7 O1 . . 5.2(3) ?
C2 C1 C7 O1 . . -174.5(2) ?
C6 C1 C7 C8 . . -172.3(2) ?
C2 C1 C7 C8 . . 8.0(3) ?
O1 C7 C8 C9 . . -69.0(3) ?
C1 C7 C8 C9 . . 108.5(2) ?
O1 C7 C8 C10 . . 54.4(3) ?
C1 C7 C8 C10 . . -128.1(2) yes
C18 N1 C10 C11 . . -108.4(2) yes
C18 N1 C10 C8 . . 126.3(2) ?
C7 C8 C10 N1 . . -179.21(18) yes
C9 C8 C10 N1 . . -58.1(3) ?
C7 C8 C10 C11 . . 57.0(3) yes
C9 C8 C10 C11 . . 178.20(19) ?
N1 C10 C11 C16 . . 105.7(2) yes
C8 C10 C11 C16 . . -131.4(2) ?
N1 C10 C11 C12 . . -72.2(3) ?
C8 C10 C11 C12 . . 50.7(3) yes
C16 C11 C12 C13 . . -0.6(4) ?
C10 C11 C12 C13 . . 177.3(2) ?
C11 C12 C13 C14 . . 0.1(4) ?
C12 C13 C14 C15 . . 0.3(4) ?
C12 C13 C14 C17 . . -179.3(2) ?
C13 C14 C15 C16 . . 0.0(4) ?
C17 C14 C15 C16 . . 179.5(2) ?
C12 C11 C16 C15 . . 0.9(3) ?
C10 C11 C16 C15 . . -177.0(2) ?
C14 C15 C16 C11 . . -0.6(4) ?
O2 O2 C18 N1 1 . 0.0(2) ?
O2 O2 C18 C19 1 . 0.0(3) ?
C10 N1 C18 O2 . 1 -1.0(4) ?
C10 N1 C18 O2 . . -1.0(4) ?
C10 N1 C18 C19 . . 178.5(2) ?
C21 C20 C25 C24 . . -0.1(4) ?
C26 C20 C25 C24 . . 178.7(2) ?
C20 C25 C24 C23 . . 0.1(4) ?
C25 C24 C23 C22 . . 0.4(4) ?
C24 C23 C22 C21 . . -0.8(4) ?
C23 C22 C21 C20 . . 0.9(4) ?
C25 C20 C21 C22 . . -0.4(4) ?
C26 C20 C21 C22 . . -179.2(2) ?
C25 C20 C26 O3 . . -12.4(4) ?
C21 C20 C26 O3 . . 166.4(2) ?
C25 C20 C26 C27 . . 169.8(2) ?
C21 C20 C26 C27 . . -11.5(3) ?
O3 C26 C27 C29 . . 40.8(3) ?
C20 C26 C27 C29 . . -141.3(2) yes
O3 C26 C27 C28 . . -80.9(3) ?
C20 C26 C27 C28 . . 97.0(3) ?
C37 N2 C29 C30 . . -101.4(2) yes
C37 N2 C29 C27 . . 132.6(2) ?
C26 C27 C29 N2 . . 174.28(18) yes
C28 C27 C29 N2 . . -66.1(2) ?
C26 C27 C29 C30 . . 53.6(3) yes
C28 C27 C29 C30 . . 173.3(2) ?
N2 C29 C30 C35 . . -91.7(2) ?
C27 C29 C30 C35 . . 30.1(3) yes
N2 C29 C30 C31 . . 82.3(2) yes
C27 C29 C30 C31 . . -155.9(2) ?
C35 C30 C31 C32 . . 1.4(3) ?
C29 C30 C31 C32 . . -172.9(2) ?
C30 C31 C32 C33 . . -0.1(4) ?
C31 C32 C33 C34 . . -1.3(4) ?
C31 C32 C33 C36 . . 178.8(2) ?
C32 C33 C34 C35 . . 1.3(4) ?
C36 C33 C34 C35 . . -178.7(2) ?
C33 C34 C35 C30 . . -0.1(4) ?
C31 C30 C35 C34 . . -1.3(3) ?
C29 C30 C35 C34 . . 172.8(2) ?
C29 N2 C37 O4 . . -9.8(4) ?
C29 N2 C37 C38 . . 168.1(2) ?
